data_4301603
loop_
_publ_author_name
'Hesham A. Habib'
'Anke Hoffmann'
'Henning A. H\"oppe'
'Gunther Steinfeld'
'Christoph Janiak'

_publ_contact_author_address
;Institut f\"ur Anorganische und Analytische Chemie
Universit\"at Freiburg
Albertstr. 21
79104 Freiburg
Germany
;
_publ_contact_author_email janiak@uni-freiburg.de
_publ_contact_author_name 'Christoph Janiak'
_publ_contact_author_phone +49-761-2036127
_publ_section_title
;
Crystal Structure Solid-State Cross Polarization Magic Angle Spinning 13C
NMR Correlation in Luminescent d10 Metal-Organic Frameworks Constructed with
the 1,2-Bis(1,2,4-triazol-4-yl)ethane Ligand
;
_journal_name_full 'Inorganic Chemistry'
_journal_page_first 2166
_journal_page_last 2180
_journal_paper_doi 10.1021/ic802069k
_journal_volume 48
_journal_year 2009
_chemical_formula_moiety 'C3 H4 Br Cu N3'
_chemical_formula_sum 'C3 H4 Br Cu N3'
_chemical_formula_weight 225.54
_chemical_name_systematic
; 
catena-[{\m4-1,2-Bis(1,2,4-triazol-4-yl)ethane-\kN1:\kN2:\kN1':\kN2'}-
dibromo-dicopper(I)]  
;
_space_group_IT_number 2
_symmetry_cell_setting triclinic
_symmetry_space_group_name_Hall '-P 1'
_symmetry_space_group_name_H-M 'P -1'
_atom_sites_solution_hydrogens geom
_atom_sites_solution_primary direct
_atom_sites_solution_secondary difmap
_audit_creation_method SHELXL-97
_cell_angle_alpha 83.084(4)
_cell_angle_beta 71.846(3)
_cell_angle_gamma 86.448(2)
_cell_formula_units_Z 2
_cell_length_a 6.3012(4)
_cell_length_b 6.7360(4)
_cell_length_c 7.3182(5)
_cell_measurement_reflns_used 4093
_cell_measurement_temperature 203(2)
_cell_measurement_theta_max 36.2
_cell_measurement_theta_min 3.05
_cell_volume 292.91(3)
_computing_cell_refinement 'SAINT (Bruker, 2006)'
_computing_data_collection 'APEX2 (Bruker, 2006)'
_computing_data_reduction SAINT
_computing_molecular_graphics 'DIAMOND (Crystal Impact, 2006)'
_computing_structure_refinement 'SHELXL-97 (Sheldrick, 1997)'
_computing_structure_solution 'SHELXS-97 (Sheldrick, 1997)'
_diffrn_ambient_temperature 203(2)
_diffrn_measured_fraction_theta_full 0.999
_diffrn_measured_fraction_theta_max 0.999
_diffrn_measurement_device_type 'Bruker APEX II CCD area detector'
_diffrn_measurement_method '\w scans'
_diffrn_radiation_monochromator graphite
_diffrn_radiation_source 'fine-focus sealed tube'
_diffrn_radiation_type MoK\a
_diffrn_radiation_wavelength 0.71073
_diffrn_reflns_av_R_equivalents 0.0265
_diffrn_reflns_av_sigmaI/netI 0.0226
_diffrn_reflns_limit_h_max 8
_diffrn_reflns_limit_h_min -8
_diffrn_reflns_limit_k_max 8
_diffrn_reflns_limit_k_min -8
_diffrn_reflns_limit_l_max 9
_diffrn_reflns_limit_l_min -9
_diffrn_reflns_number 6186
_diffrn_reflns_theta_full 28.39
_diffrn_reflns_theta_max 28.39
_diffrn_reflns_theta_min 2.95
_exptl_absorpt_coefficient_mu 10.430
_exptl_absorpt_correction_T_max 0.8185
_exptl_absorpt_correction_T_min 0.2075
_exptl_absorpt_correction_type multi-scan
_exptl_absorpt_process_details '(<i>SADABS</i>; Sheldrick, 1996)'
_exptl_crystal_colour colorless
_exptl_crystal_density_diffrn 2.557
_exptl_crystal_density_method 'not measured'
_exptl_crystal_description needle
_exptl_crystal_F_000 214
_exptl_crystal_size_max 0.22
_exptl_crystal_size_mid 0.07
_exptl_crystal_size_min 0.02
_refine_diff_density_max 0.538
_refine_diff_density_min -0.653
_refine_diff_density_rms 0.096
_refine_ls_extinction_method none
_refine_ls_goodness_of_fit_ref 1.076
_refine_ls_hydrogen_treatment constr
_refine_ls_matrix_type full
_refine_ls_number_parameters 73
_refine_ls_number_reflns 1471
_refine_ls_number_restraints 0
_refine_ls_restrained_S_all 1.076
_refine_ls_R_factor_all 0.0223
_refine_ls_R_factor_gt 0.0202
_refine_ls_shift/su_max 0.001
_refine_ls_shift/su_mean 0.000
_refine_ls_structure_factor_coef Fsqd
_refine_ls_weighting_details 'calc w=1/[\s^2^(Fo^2^)+(0.0126P)^2^+0.3592P] where P=(Fo^2^+2Fc^2^)/3'
_refine_ls_weighting_scheme calc
_refine_ls_wR_factor_gt 0.0454
_refine_ls_wR_factor_ref 0.0461
_reflns_number_gt 1366
_reflns_number_total 1471
_reflns_threshold_expression >2sigma(I)
_cod_data_source_file ic802069k_si_002_06.cif
_cod_data_source_block m199
_cod_depositor_comments
;
The following automatic conversions were performed:
'_symmetry_cell_setting' value 'Triclinic' changed to 'triclinic'
according to '/home/saulius/struct/CIF-dictionaries/cif_core.dic'
dictionary named 'cif_core.dic' version 2.4.1 from
2010-06-29.

'_exptl_absorpt_correction_type' value 'Multi-scan' changed
to 'multi-scan' according to
'/home/saulius/struct/CIF-dictionaries/cif_core.dic' dictionary named
'cif_core.dic' version 2.4.1 from 2010-06-29.

Automatic conversion script
Id: cif_fix_enum 1527 2010-12-29 10:47:43Z saulius 
;
_cod_database_code 4301603

loop_
_symmetry_equiv_pos_as_xyz
'x, y, z'
'-x, -y, -z'

loop_
_atom_site_label
_atom_site_type_symbol
_atom_site_fract_x
_atom_site_fract_y
_atom_site_fract_z
_atom_site_U_iso_or_equiv
_atom_site_adp_type
_atom_site_occupancy
_atom_site_symmetry_multiplicity
_atom_site_calc_flag
_atom_site_refinement_flags
_atom_site_disorder_assembly
_atom_site_disorder_group
Cu Cu 0.51700(5) 0.26915(4) 0.97047(4) 0.02159(8) Uani 1 1 d . . .
Br Br 0.25515(4) 0.45883(3) 1.24002(3) 0.02564(8) Uani 1 1 d . . .
N1 N 0.3444(3) 0.1224(3) 0.8421(3) 0.0187(4) Uani 1 1 d . . .
N2 N 0.3063(3) -0.0809(3) 0.8909(3) 0.0183(4) Uani 1 1 d . . .
N3 N 0.1078(3) 0.0380(3) 0.7030(3) 0.0173(4) Uani 1 1 d . . .
C1 C 0.2242(4) 0.1879(3) 0.7293(3) 0.0201(4) Uani 1 1 d . . .
H1 H 0.2196 0.3210 0.6742 0.024 Uiso 1 1 calc R . .
C2 C 0.1640(4) -0.1264(3) 0.8054(3) 0.0210(4) Uani 1 1 d . . .
H2 H 0.1090 -0.2549 0.8140 0.025 Uiso 1 1 calc R . .
C3 C -0.0511(3) 0.0499(3) 0.5916(3) 0.0182(4) Uani 1 1 d . . .
H3A H -0.0883 0.1904 0.5588 0.022 Uiso 1 1 calc R . .
H3B H -0.1892 -0.0166 0.6696 0.022 Uiso 1 1 calc R . .

loop_
_atom_site_aniso_label
_atom_site_aniso_U_11
_atom_site_aniso_U_22
_atom_site_aniso_U_33
_atom_site_aniso_U_23
_atom_site_aniso_U_13
_atom_site_aniso_U_12
Cu 0.02607(15) 0.01843(15) 0.02533(15) -0.00033(11) -0.01534(12) -0.00362(11)
Br 0.02884(13) 0.01629(12) 0.02597(13) -0.00313(8) 0.00109(9) -0.00478(9)
N1 0.0232(9) 0.0150(9) 0.0215(9) -0.0007(7) -0.0122(7) -0.0033(7)
N2 0.0231(9) 0.0143(9) 0.0213(9) -0.0001(7) -0.0124(7) -0.0027(7)
N3 0.0206(9) 0.0175(9) 0.0178(8) -0.0027(7) -0.0113(7) -0.0008(7)
C1 0.0247(11) 0.0171(10) 0.0224(10) -0.0013(8) -0.0125(9) -0.0029(8)
C2 0.0264(11) 0.0164(10) 0.0248(11) -0.0002(8) -0.0146(9) -0.0033(8)
C3 0.0183(10) 0.0203(11) 0.0203(10) -0.0046(8) -0.0118(8) 0.0021(8)

loop_
_atom_type_symbol
_atom_type_description
_atom_type_scat_dispersion_real
_atom_type_scat_dispersion_imag
_atom_type_scat_source
C C 0.0033 0.0016 'International Tables Vol C Tables 4.2.6.8 and 6.1.1.4'
H H 0.0000 0.0000 'International Tables Vol C Tables 4.2.6.8 and 6.1.1.4'
Br Br -0.2901 2.4595 'International Tables Vol C Tables 4.2.6.8 and 6.1.1.4'
Cu Cu 0.3201 1.2651 'International Tables Vol C Tables 4.2.6.8 and 6.1.1.4'
N N 0.0061 0.0033 'International Tables Vol C Tables 4.2.6.8 and 6.1.1.4'

loop_
_geom_angle_atom_site_label_1
_geom_angle_atom_site_label_2
_geom_angle_atom_site_label_3
_geom_angle
_geom_angle_site_symmetry_1
_geom_angle_site_symmetry_3
_geom_angle_publ_flag
N1 Cu N2 112.25(7) . 2_657 ?
N1 Cu Br 114.62(5) . 2_667 ?
N2 Cu Br 112.36(5) 2_657 2_667 ?
N1 Cu Br 111.32(6) . . ?
N2 Cu Br 103.61(6) 2_657 . ?
Br Cu Br 101.593(13) 2_667 . ?
Cu Br Cu 78.407(13) 2_667 . ?
C1 N1 N2 106.86(17) . . ?
C1 N1 Cu 131.14(16) . . ?
N2 N1 Cu 121.28(13) . . ?
C2 N2 N1 106.93(17) . . ?
C2 N2 Cu 128.09(16) . 2_657 ?
N1 N2 Cu 124.22(13) . 2_657 ?
C1 N3 C2 105.39(17) . . ?
C1 N3 C3 127.74(18) . . ?
C2 N3 C3 126.85(18) . . ?
N1 C1 N3 110.6(2) . . ?
N1 C1 H1 124.7 . . ?
N3 C1 H1 124.7 . . ?
N2 C2 N3 110.26(19) . . ?
N2 C2 H2 124.9 . . ?
N3 C2 H2 124.9 . . ?
N3 C3 C3 109.6(2) . 2_556 ?
N3 C3 H3A 109.7 . . ?
C3 C3 H3A 109.7 2_556 . ?
N3 C3 H3B 109.7 . . ?
C3 C3 H3B 109.7 2_556 . ?
H3A C3 H3B 108.2 . . ?

loop_
_geom_bond_atom_site_label_1
_geom_bond_atom_site_label_2
_geom_bond_distance
_geom_bond_site_symmetry_2
_geom_bond_publ_flag
Cu N1 2.0089(18) . ?
Cu N2 2.0242(18) 2_657 ?
Cu Br 2.4616(4) 2_667 ?
Cu Br 2.5620(4) . ?
Br Cu 2.4616(4) 2_667 ?
N1 C1 1.308(3) . ?
N1 N2 1.389(2) . ?
N2 C2 1.311(3) . ?
N2 Cu 2.0242(18) 2_657 ?
N3 C1 1.349(3) . ?
N3 C2 1.353(3) . ?
N3 C3 1.469(2) . ?
C1 H1 0.9400 . ?
C2 H2 0.9400 . ?
C3 C3 1.514(4) 2_556 ?
C3 H3A 0.9800 . ?
C3 H3B 0.9800 . ?
